data_1548812
loop_
_publ_author_name
'Zhao, Qing'
'Kulik, Heather J.'

_publ_section_title
;
 Where Does the Density Localize in the Solid State? Divergent Behavior
 for Hybrids and DFT+U
;
_journal_coden_ASTM JCTCCE
_journal_issue 2
_journal_name_full 'Journal of Chemical Theory and Computation'
_journal_page_first 670
_journal_page_last 683
_journal_paper_doi 10.1021/acs.jctc.7b01061
_journal_volume 14
_journal_year 2018
_chemical_formula_structural 'K3 (Mn (C N)6)'
_chemical_formula_sum 'C6 K3 Mn N6'
_chemical_name_structure_type K3Mn(CN)6
_chemical_name_systematic 'Tripotassium hexacyanomanganate(III)'
_space_group_IT_number 14
_symmetry_Int_Tables_number 14
_symmetry_space_group_name_Hall '-P 2ybc'
_symmetry_space_group_name_H-M 'P 1 21/c 1'
_audit_creation_date 1980-01-01
_audit_update_record 2011-02-01
_cell_angle_alpha 90.
_cell_angle_beta 107.6(2)
_cell_angle_gamma 90.
_cell_formula_units_Z 2
_cell_length_a 7.09(9)
_cell_length_b 10.49(7)
_cell_length_c 8.46(6)
_cell_volume 600(10)
_exptl_crystal_density_diffrn 1.82
_refine_ls_R_factor_all 0.1193
_cod_data_source_file K3Mn(CN)6.cif
_cod_data_source_block 2042-ICSD
_cod_original_cell_volume 599.75
_cod_original_formula_sum 'C6 K3 Mn1 N6'
_cod_database_code 1548812

loop_
_symmetry_equiv_pos_site_id
_symmetry_equiv_pos_as_xyz
1 'x, -y+1/2, z+1/2'
2 '-x, -y, -z'
3 '-x, y+1/2, -z+1/2'
4 'x, y, z'

loop_
_atom_site_label
_atom_site_type_symbol
_atom_site_symmetry_multiplicity
_atom_site_Wyckoff_symbol
_atom_site_fract_x
_atom_site_fract_y
_atom_site_fract_z
_atom_site_B_iso_or_equiv
_atom_site_occupancy
_atom_site_attached_hydrogens
Mn1 Mn3+ 2 a 0 0 0 2.89 1. 0
K1 K1+ 2 c 0 0 0.5 2.85 1. 0
K2 K1+ 4 e 0.49790(53) 0.27158(38) -.12626(50) 2.98 1. 0
C1 C2+ 4 e 0.1220(24) 0.1730(17) 0.0288(23) 2.94 1. 0
C2 C2+ 4 e 0.1888(25) -0.0518(17) -0.1167(23) 2.99 1. 0
C3 C2+ 4 e 0.1921(24) -0.0542(16) 0.2164(23) 2.77 1. 0
N1 N3- 4 e 0.2049(20) 0.2678(14) 0.0537(18) 3.02 1. 0
N2 N3- 4 e 0.2952(21) -0.0848(14) -0.1910(20) 3.16 1. 0
N3 N3- 4 e 0.2985(21) -0.0858(14) 0.3446(19) 3.8 1. 0

loop_
_atom_type_symbol
_atom_type_oxidation_number
Mn3+ 3
K1+ 1
C2+ 2
N3- -3

loop_
_citation_id
_citation_journal_full
_citation_year
_citation_journal_volume
_citation_page_first
_citation_page_last
_citation_journal_id_ASTM
_citation_doi
_citation_title
_citation_coordinate_linkage
primary
;
 Acta Crystallographica, Section B: Structural Crystallography and Crystal
 Chemistry
;
1974 30 656 661 ACBCAR 10.1107/S0567740874003487
;
 The crystal structure of twinned monoclinic potassium manganicyanide K3Mn(CN)6
;
yes

loop_
_cod_changelog_entry_id
_cod_changelog_entry_author
_cod_changelog_entry_date
_cod_changelog_entry_text
1 'Vaitkus, Antanas' 2025-01-08T15:17:04+02:00
;
 Updated bibliographic information. Added more details to the CITATION data
 loop.
;
